data_2202333
loop_
_publ_author_name
'Ramos Silva, Manuela'
'Matos Beja, Ana'
'Paix\~ao, Jose Antonio'

_publ_section_title
;
 Pseudosymmetry in tetradecyltrimethylammonium bromide
;
_journal_issue 8
_journal_name_full 'Acta Crystallographica Section E'
_journal_page_first o1151
_journal_page_last o1152
_journal_paper_doi 10.1107/S1600536803015319
_journal_volume 59
_journal_year 2003
_chemical_formula_iupac 'C17 H38 N 1+, Br 1-'
_chemical_formula_moiety 'C17 H38 N 1+, Br 1-'
_chemical_formula_sum 'C17 H38 Br N'
_chemical_formula_weight 336.39
_chemical_name_systematic
;
Tetradecyltrimethylammmonium bromide
;
_space_group_IT_number 14
_symmetry_cell_setting monoclinic
_symmetry_space_group_name_Hall '-P 2ybc'
_symmetry_space_group_name_H-M 'P 1 21/c 1'
_atom_sites_solution_hydrogens geom
_atom_sites_solution_primary direct
_atom_sites_solution_secondary difmap
_audit_creation_method SHELXL-97
_cell_angle_alpha 90.00
_cell_angle_beta 91.170(11)
_cell_angle_gamma 90.00
_cell_formula_units_Z 4
_cell_length_a 5.6323(13)
_cell_length_b 7.240(2)
_cell_length_c 47.3900(15)
_cell_measurement_reflns_used 25
_cell_measurement_temperature 293(2)
_cell_measurement_theta_max 28.28
_cell_measurement_theta_min 22.97
_cell_volume 1932.1(7)
_computing_cell_refinement 'CAD-4 Software'
_computing_data_collection 'CAD-4 Software (Enraf-Nonius, 1989)'
_computing_data_reduction 'HELENA (Spek, 1997)'
_computing_molecular_graphics 'ORTEPII (Johnson, 1976)'
_computing_publication_material SHELXL97
_computing_structure_refinement 'SHELXL97 (Sheldrick, 1997)'
_computing_structure_solution 'SHELXS97 (Sheldrick, 1990)'
_diffrn_ambient_temperature 293(2)
_diffrn_measured_fraction_theta_full 0.982
_diffrn_measured_fraction_theta_max 0.982
_diffrn_measurement_device_type 'Enraf--Nonius CAD-4'
_diffrn_measurement_method \w-2\q
_diffrn_radiation_monochromator graphite
_diffrn_radiation_source 'fine-focus sealed tube'
_diffrn_radiation_type CuK\a
_diffrn_radiation_wavelength 1.5418
_diffrn_reflns_av_R_equivalents 0.0344
_diffrn_reflns_av_sigmaI/netI 0.0330
_diffrn_reflns_limit_h_max 6
_diffrn_reflns_limit_h_min -6
_diffrn_reflns_limit_k_max 8
_diffrn_reflns_limit_k_min 0
_diffrn_reflns_limit_l_max 35
_diffrn_reflns_limit_l_min -58
_diffrn_reflns_number 6399
_diffrn_reflns_theta_full 72.55
_diffrn_reflns_theta_max 72.55
_diffrn_reflns_theta_min 3.73
_diffrn_standards_decay_% 10
_diffrn_standards_interval_time 180
_diffrn_standards_number 3
_exptl_absorpt_coefficient_mu 2.800
_exptl_absorpt_correction_T_max 0.711
_exptl_absorpt_correction_T_min 0.471
_exptl_absorpt_correction_type '\y scan'
_exptl_absorpt_process_details '(North et al., 1968)'
_exptl_crystal_colour colourless
_exptl_crystal_density_diffrn 1.156
_exptl_crystal_density_method 'not measured'
_exptl_crystal_description plate
_exptl_crystal_F_000 728
_exptl_crystal_size_max 0.34
_exptl_crystal_size_mid 0.27
_exptl_crystal_size_min 0.12
_refine_diff_density_max 0.966
_refine_diff_density_min -0.505
_refine_ls_extinction_method none
_refine_ls_goodness_of_fit_ref 1.039
_refine_ls_hydrogen_treatment constr
_refine_ls_matrix_type full
_refine_ls_number_parameters 176
_refine_ls_number_reflns 3750
_refine_ls_number_restraints 0
_refine_ls_restrained_S_all 1.039
_refine_ls_R_factor_all 0.0531
_refine_ls_R_factor_gt 0.0331
_refine_ls_shift/su_max <0.001
_refine_ls_shift/su_mean 0.000
_refine_ls_structure_factor_coef Fsqd
_refine_ls_weighting_details 'calc w = 1/[\s^2^(Fo^2^)+(0.0395P)^2^+0.7670P] where P = (Fo^2^+2Fc^2^)/3'
_refine_ls_weighting_scheme calc
_refine_ls_wR_factor_gt 0.0893
_refine_ls_wR_factor_ref 0.1007
_reflns_number_gt 2481
_reflns_number_total 3750
_reflns_threshold_expression I>2\s(I)
_cod_data_source_file bt6302.cif
_cod_data_source_block I
_cod_original_sg_symbol_H-M 'P 21/c'
_cod_database_code 2202333
_cod_database_fobs_code 2202333

loop_
_symmetry_equiv_pos_as_xyz
'x, y, z'
'-x, y+1/2, -z+1/2'
'-x, -y, -z'
'x, -y-1/2, z-1/2'

loop_
_atom_site_label
_atom_site_fract_x
_atom_site_fract_y
_atom_site_fract_z
_atom_site_U_iso_or_equiv
_atom_site_adp_type
_atom_site_calc_flag
_atom_site_refinement_flags
_atom_site_occupancy
_atom_site_disorder_assembly
_atom_site_disorder_group
_atom_site_type_symbol
N1 0.4927(3) 0.7501(3) 0.54338(3) 0.0379(4) Uani d . 1 . . N
C1 0.2998(3) 0.7528(3) 0.56497(4) 0.0422(5) Uani d . 1 . . C
H1A 0.1857 0.6571 0.5601 0.051 Uiso calc R 1 . . H
H1B 0.2178 0.8703 0.5635 0.051 Uiso calc R 1 . . H
C1N 0.6390(4) 0.5784(3) 0.54550(5) 0.0489(6) Uani d . 1 . . C
H1N1 0.7478 0.5746 0.5302 0.073 Uiso calc R 1 . . H
H1N2 0.5368 0.4724 0.5446 0.073 Uiso calc R 1 . . H
H1N3 0.7263 0.5780 0.5631 0.073 Uiso calc R 1 . . H
C2 0.3766(4) 0.7254(3) 0.59536(4) 0.0515(6) Uani d . 1 . . C
H2A 0.4216 0.5975 0.5985 0.062 Uiso calc R 1 . . H
H2B 0.5134 0.8024 0.5997 0.062 Uiso calc R 1 . . H
C2N 0.6509(4) 0.9152(3) 0.54615(5) 0.0505(6) Uani d . 1 . . C
H2N1 0.7343 0.9112 0.5640 0.076 Uiso calc R 1 . . H
H2N2 0.5568 1.0256 0.5450 0.076 Uiso calc R 1 . . H
H2N3 0.7632 0.9147 0.5312 0.076 Uiso calc R 1 . . H
C3 0.1750(4) 0.7758(4) 0.61436(5) 0.0573(7) Uani d . 1 . . C
H3A 0.0323 0.7145 0.6074 0.069 Uiso calc R 1 . . H
H3B 0.1481 0.9078 0.6129 0.069 Uiso calc R 1 . . H
C3N 0.3697(4) 0.7551(4) 0.51505(4) 0.0527(6) Uani d . 1 . . C
H3N1 0.4860 0.7555 0.5005 0.079 Uiso calc R 1 . . H
H3N2 0.2745 0.8648 0.5136 0.079 Uiso calc R 1 . . H
H3N3 0.2700 0.6483 0.5129 0.079 Uiso calc R 1 . . H
C4 0.2116(4) 0.7268(4) 0.64525(4) 0.0553(7) Uani d . 1 . . C
H4A 0.2197 0.5935 0.6471 0.066 Uiso calc R 1 . . H
H4B 0.3627 0.7769 0.6518 0.066 Uiso calc R 1 . . H
C5 0.0178(5) 0.7986(4) 0.66387(5) 0.0547(7) Uani d . 1 . . C
H5A -0.1345 0.7626 0.6557 0.066 Uiso calc R 1 . . H
H5B 0.0242 0.9325 0.6639 0.066 Uiso calc R 1 . . H
C6 0.0312(5) 0.7313(4) 0.69410(4) 0.0546(6) Uani d . 1 . . C
H6A 0.0217 0.5975 0.6941 0.066 Uiso calc R 1 . . H
H6B 0.1845 0.7654 0.7022 0.066 Uiso calc R 1 . . H
C7 -0.1609(5) 0.8068(4) 0.71254(5) 0.0551(7) Uani d . 1 . . C
H7A -0.3140 0.7796 0.7038 0.066 Uiso calc R 1 . . H
H7B -0.1450 0.9401 0.7135 0.066 Uiso calc R 1 . . H
C8 -0.1575(4) 0.7304(4) 0.74246(5) 0.0533(6) Uani d . 1 . . C
H8A -0.1766 0.5973 0.7416 0.064 Uiso calc R 1 . . H
H8B -0.0035 0.7556 0.7512 0.064 Uiso calc R 1 . . H
C9 -0.3481(5) 0.8094(4) 0.76097(5) 0.0545(6) Uani d . 1 . . C
H9A -0.5020 0.7859 0.7521 0.065 Uiso calc R 1 . . H
H9B -0.3274 0.9422 0.7621 0.065 Uiso calc R 1 . . H
C10 -0.3468(5) 0.7308(4) 0.79062(5) 0.0551(6) Uani d . 1 . . C
H10A -0.3688 0.5981 0.7894 0.066 Uiso calc R 1 . . H
H10B -0.1923 0.7531 0.7994 0.066 Uiso calc R 1 . . H
C11 -0.5350(5) 0.8100(4) 0.80937(5) 0.0571(7) Uani d . 1 . . C
H11A -0.6897 0.7882 0.8006 0.068 Uiso calc R 1 . . H
H11B -0.5126 0.9426 0.8107 0.068 Uiso calc R 1 . . H
C12 -0.5327(5) 0.7293(4) 0.83902(5) 0.0582(7) Uani d . 1 . . C
H12A -0.5570 0.5969 0.8377 0.070 Uiso calc R 1 . . H
H12B -0.3773 0.7497 0.8477 0.070 Uiso calc R 1 . . H
C13 -0.7195(6) 0.8103(4) 0.85805(5) 0.0695(8) Uani d . 1 . . C
H13A -0.6939 0.9423 0.8597 0.083 Uiso calc R 1 . . H
H13B -0.8751 0.7914 0.8494 0.083 Uiso calc R 1 . . H
C14 -0.7163(8) 0.7261(5) 0.88719(6) 0.0968(13) Uani d . 1 . . C
H14A -0.7473 0.5960 0.8858 0.145 Uiso calc R 1 . . H
H14B -0.8363 0.7834 0.8983 0.145 Uiso calc R 1 . . H
H14C -0.5633 0.7454 0.8960 0.145 Uiso calc R 1 . . H
Br 0.11566(4) 0.25148(4) 0.539455(6) 0.05787(12) Uani d . 1 . . Br

loop_
_atom_site_aniso_label
_atom_site_aniso_U_11
_atom_site_aniso_U_22
_atom_site_aniso_U_33
_atom_site_aniso_U_12
_atom_site_aniso_U_13
_atom_site_aniso_U_23
N1 0.0351(8) 0.0420(10) 0.0367(7) -0.0001(9) 0.0044(6) -0.0015(9)
C1 0.0342(9) 0.0552(13) 0.0374(9) 0.0033(11) 0.0061(7) -0.0003(12)
C1N 0.0449(14) 0.0446(14) 0.0576(14) 0.0068(10) 0.0072(11) -0.0033(11)
C2 0.0514(13) 0.0638(17) 0.0395(10) 0.0078(13) 0.0052(9) 0.0054(12)
C2N 0.0461(14) 0.0479(14) 0.0577(14) -0.0082(11) 0.0066(12) 0.0011(11)
C3 0.0567(14) 0.077(2) 0.0385(10) 0.0115(14) 0.0089(10) 0.0018(12)
C3N 0.0520(12) 0.0717(16) 0.0345(9) 0.0019(13) 0.0003(8) -0.0029(12)
C4 0.0544(13) 0.0714(19) 0.0403(10) 0.0049(13) 0.0096(9) 0.0038(12)
C5 0.0585(14) 0.0676(18) 0.0385(10) 0.0060(13) 0.0097(10) 0.0016(11)
C6 0.0572(14) 0.0652(18) 0.0418(10) 0.0047(13) 0.0098(10) 0.0021(12)
C7 0.0598(14) 0.0652(18) 0.0408(11) 0.0020(13) 0.0088(10) -0.0001(11)
C8 0.0561(13) 0.0624(17) 0.0419(10) 0.0002(13) 0.0100(10) 0.0002(12)
C9 0.0596(15) 0.0604(16) 0.0438(11) 0.0018(13) 0.0098(10) -0.0011(11)
C10 0.0583(14) 0.0626(18) 0.0448(11) 0.0009(13) 0.0114(10) 0.0017(12)
C11 0.0611(16) 0.0637(16) 0.0468(12) 0.0007(13) 0.0101(11) -0.0020(11)
C12 0.0689(16) 0.0603(18) 0.0458(11) -0.0030(14) 0.0132(11) 0.0017(12)
C13 0.081(2) 0.075(2) 0.0529(14) -0.0059(16) 0.0223(14) -0.0063(14)
C14 0.137(3) 0.101(3) 0.0544(15) -0.023(2) 0.0374(18) -0.0028(18)
Br 0.04412(17) 0.04799(18) 0.08176(19) 0.00047(13) 0.00778(12) 0.00093(16)

loop_
_atom_type_symbol
_atom_type_description
_atom_type_scat_dispersion_real
_atom_type_scat_dispersion_imag
_atom_type_scat_source
C C 0.0181 0.0091 'International Tables Vol C Tables 4.2.6.8 and 6.1.1.4'
H H 0.0000 0.0000 'International Tables Vol C Tables 4.2.6.8 and 6.1.1.4'
Br Br -0.6763 1.2805 'International Tables Vol C Tables 4.2.6.8 and 6.1.1.4'
N N 0.0311 0.0180 'International Tables Vol C Tables 4.2.6.8 and 6.1.1.4'

loop_
_geom_angle_atom_site_label_1
_geom_angle_atom_site_label_2
_geom_angle_atom_site_label_3
_geom_angle
_geom_angle_publ_flag
C1N N1 C2N 109.41(17) yes
C1N N1 C3N 108.94(17) yes
C2N N1 C3N 108.83(17) yes
C1N N1 C1 111.68(17) yes
C2N N1 C1 111.53(17) yes
C3N N1 C1 106.35(15) yes
N1 C1 C2 116.71(17) yes
N1 C1 H1A 108.1 ?
C2 C1 H1A 108.1 ?
N1 C1 H1B 108.1 ?
C2 C1 H1B 108.1 ?
H1A C1 H1B 107.3 ?
N1 C1N H1N1 109.5 ?
N1 C1N H1N2 109.5 ?
H1N1 C1N H1N2 109.5 ?
N1 C1N H1N3 109.5 ?
H1N1 C1N H1N3 109.5 ?
H1N2 C1N H1N3 109.5 ?
C3 C2 C1 109.47(19) ?
C3 C2 H2A 109.8 ?
C1 C2 H2A 109.8 ?
C3 C2 H2B 109.8 ?
C1 C2 H2B 109.8 ?
H2A C2 H2B 108.2 ?
N1 C2N H2N1 109.5 ?
N1 C2N H2N2 109.5 ?
H2N1 C2N H2N2 109.5 ?
N1 C2N H2N3 109.5 ?
H2N1 C2N H2N3 109.5 ?
H2N2 C2N H2N3 109.5 ?
C2 C3 C4 115.5(2) ?
C2 C3 H3A 108.4 ?
C4 C3 H3A 108.4 ?
C2 C3 H3B 108.4 ?
C4 C3 H3B 108.4 ?
H3A C3 H3B 107.5 ?
N1 C3N H3N1 109.5 ?
N1 C3N H3N2 109.5 ?
H3N1 C3N H3N2 109.5 ?
N1 C3N H3N3 109.5 ?
H3N1 C3N H3N3 109.5 ?
H3N2 C3N H3N3 109.5 ?
C5 C4 C3 113.5(2) ?
C5 C4 H4A 108.9 ?
C3 C4 H4A 108.9 ?
C5 C4 H4B 108.9 ?
C3 C4 H4B 108.9 ?
H4A C4 H4B 107.7 ?
C4 C5 C6 114.8(2) ?
C4 C5 H5A 108.6 ?
C6 C5 H5A 108.6 ?
C4 C5 H5B 108.6 ?
C6 C5 H5B 108.6 ?
H5A C5 H5B 107.5 ?
C7 C6 C5 114.2(2) ?
C7 C6 H6A 108.7 ?
C5 C6 H6A 108.7 ?
C7 C6 H6B 108.7 ?
C5 C6 H6B 108.7 ?
H6A C6 H6B 107.6 ?
C6 C7 C8 114.4(2) ?
C6 C7 H7A 108.7 ?
C8 C7 H7A 108.7 ?
C6 C7 H7B 108.7 ?
C8 C7 H7B 108.7 ?
H7A C7 H7B 107.6 ?
C9 C8 C7 114.0(2) ?
C9 C8 H8A 108.7 ?
C7 C8 H8A 108.7 ?
C9 C8 H8B 108.7 ?
C7 C8 H8B 108.7 ?
H8A C8 H8B 107.6 ?
C8 C9 C10 113.9(2) ?
C8 C9 H9A 108.8 ?
C10 C9 H9A 108.8 ?
C8 C9 H9B 108.8 ?
C10 C9 H9B 108.8 ?
H9A C9 H9B 107.7 ?
C11 C10 C9 114.4(2) ?
C11 C10 H10A 108.7 ?
C9 C10 H10A 108.7 ?
C11 C10 H10B 108.7 ?
C9 C10 H10B 108.7 ?
H10A C10 H10B 107.6 ?
C10 C11 C12 113.9(2) ?
C10 C11 H11A 108.8 ?
C12 C11 H11A 108.8 ?
C10 C11 H11B 108.8 ?
C12 C11 H11B 108.8 ?
H11A C11 H11B 107.7 ?
C13 C12 C11 114.0(2) ?
C13 C12 H12A 108.7 ?
C11 C12 H12A 108.7 ?
C13 C12 H12B 108.7 ?
C11 C12 H12B 108.7 ?
H12A C12 H12B 107.6 ?
C14 C13 C12 113.1(3) ?
C14 C13 H13A 109.0 ?
C12 C13 H13A 109.0 ?
C14 C13 H13B 109.0 ?
C12 C13 H13B 109.0 ?
H13A C13 H13B 107.8 ?
C13 C14 H14A 109.5 ?
C13 C14 H14B 109.5 ?
H14A C14 H14B 109.5 ?
C13 C14 H14C 109.5 ?
H14A C14 H14C 109.5 ?
H14B C14 H14C 109.5 ?

loop_
_geom_bond_atom_site_label_1
_geom_bond_atom_site_label_2
_geom_bond_site_symmetry_2
_geom_bond_distance
_geom_bond_publ_flag
N1 C1N . 1.493(3) yes
N1 C2N . 1.495(3) yes
N1 C3N . 1.499(2) yes
N1 C1 . 1.508(2) yes
C1 C2 . 1.508(3) ?
C1 H1A . 0.9700 ?
C1 H1B . 0.9700 ?
C1N H1N1 . 0.9600 ?
C1N H1N2 . 0.9600 ?
C1N H1N3 . 0.9600 ?
C2 C3 . 1.508(3) ?
C2 H2A . 0.9700 ?
C2 H2B . 0.9700 ?
C2N H2N1 . 0.9600 ?
C2N H2N2 . 0.9600 ?
C2N H2N3 . 0.9600 ?
C3 C4 . 1.516(3) ?
C3 H3A . 0.9700 ?
C3 H3B . 0.9700 ?
C3N H3N1 . 0.9600 ?
C3N H3N2 . 0.9600 ?
C3N H3N3 . 0.9600 ?
C4 C5 . 1.510(3) ?
C4 H4A . 0.9700 ?
C4 H4B . 0.9700 ?
C5 C6 . 1.513(3) ?
C5 H5A . 0.9700 ?
C5 H5B . 0.9700 ?
C6 C7 . 1.507(3) ?
C6 H6A . 0.9700 ?
C6 H6B . 0.9700 ?
C7 C8 . 1.522(3) ?
C7 H7A . 0.9700 ?
C7 H7B . 0.9700 ?
C8 C9 . 1.513(3) ?
C8 H8A . 0.9700 ?
C8 H8B . 0.9700 ?
C9 C10 . 1.516(3) ?
C9 H9A . 0.9700 ?
C9 H9B . 0.9700 ?
C10 C11 . 1.510(3) ?
C10 H10A . 0.9700 ?
C10 H10B . 0.9700 ?
C11 C12 . 1.522(3) ?
C11 H11A . 0.9700 ?
C11 H11B . 0.9700 ?
C12 C13 . 1.518(4) ?
C12 H12A . 0.9700 ?
C12 H12B . 0.9700 ?
C13 C14 . 1.509(4) ?
C13 H13A . 0.9700 ?
C13 H13B . 0.9700 ?
C14 H14A . 0.9600 ?
C14 H14B . 0.9600 ?
C14 H14C . 0.9600 ?

loop_
_geom_torsion_atom_site_label_1
_geom_torsion_atom_site_label_2
_geom_torsion_atom_site_label_3
_geom_torsion_atom_site_label_4
_geom_torsion
_geom_torsion_publ_flag
C1N N1 C1 C2 54.1(3) yes
C2N N1 C1 C2 -68.7(2) yes
C3N N1 C1 C2 172.8(2) yes
N1 C1 C2 C3 166.8(2) yes
C1 C2 C3 C4 170.7(2) ?
C2 C3 C4 C5 173.6(2) ?
C3 C4 C5 C6 172.3(2) ?
C4 C5 C6 C7 179.0(2) ?
C5 C6 C7 C8 176.4(2) ?
C6 C7 C8 C9 179.0(2) ?
C7 C8 C9 C10 179.1(2) ?
C8 C9 C10 C11 179.5(2) ?
C9 C10 C11 C12 179.7(2) ?
C10 C11 C12 C13 179.3(3) ?
C11 C12 C13 C14 179.1(3) ?

loop_
_cod_related_entry_id
_cod_related_entry_database
_cod_related_entry_code
1 ChemSpider 13612
